data_7109817
loop_
_publ_author_name
'Chuanling Song'
'Di Sun'
'Xianglong Peng'
'Jing Bai'
'Rongyi Zhang'
'Shengzhen Hou'
'Jianwu Wang'
'Zhenghu Xu'

_publ_section_title
;
 Dimerization of cyclopropenes to bifurans using tandem metal relay
 catalysis
;
_journal_name_full Chem.Commun.
_journal_page_first 9167
_journal_paper_doi 10.1039/c3cc44762f
_journal_volume 49
_journal_year 2013
_chemical_formula_sum 'C22 H30 O8'
_chemical_formula_weight 422.46
_chemical_name_systematic
;
?
;
_space_group_IT_number 15
_symmetry_space_group_name_Hall '-C 2yc'
_symmetry_space_group_name_H-M 'C 1 2/c 1'
_atom_sites_solution_hydrogens geom
_atom_sites_solution_primary direct
_atom_sites_solution_secondary difmap
_audit_creation_method SHELXL-97
_cell_angle_alpha 90.00
_cell_angle_beta 110.560(4)
_cell_angle_gamma 90.00
_cell_formula_units_Z 4
_cell_length_a 22.579(7)
_cell_length_b 4.8945(14)
_cell_length_c 22.195(7)
_cell_measurement_temperature 298(2)
_cell_volume 2296.6(12)
_computing_structure_refinement 'SHELXL-97 (Sheldrick, 1997)'
_computing_structure_solution 'SHELXS-97 (Sheldrick, 1990)'
_diffrn_ambient_temperature 298(2)
_diffrn_measured_fraction_theta_full 0.999
_diffrn_measured_fraction_theta_max 0.999
_diffrn_radiation_monochromator graphite
_diffrn_radiation_source 'fine-focus sealed tube'
_diffrn_radiation_type MoK\a
_diffrn_radiation_wavelength 0.71073
_diffrn_reflns_av_R_equivalents 0.0320
_diffrn_reflns_av_sigmaI/netI 0.0433
_diffrn_reflns_limit_h_max 26
_diffrn_reflns_limit_h_min -26
_diffrn_reflns_limit_k_max 3
_diffrn_reflns_limit_k_min -5
_diffrn_reflns_limit_l_max 25
_diffrn_reflns_limit_l_min -26
_diffrn_reflns_number 5338
_diffrn_reflns_theta_full 25.00
_diffrn_reflns_theta_max 25.00
_diffrn_reflns_theta_min 1.93
_exptl_absorpt_coefficient_mu 0.093
_exptl_absorpt_correction_T_max 0.9908
_exptl_absorpt_correction_T_min 0.9862
_exptl_crystal_density_diffrn 1.222
_exptl_crystal_density_method 'not measured'
_exptl_crystal_F_000 904
_exptl_crystal_size_max 0.15
_exptl_crystal_size_mid 0.10
_exptl_crystal_size_min 0.10
_refine_diff_density_max 0.119
_refine_diff_density_min -0.150
_refine_diff_density_rms 0.034
_refine_ls_extinction_method none
_refine_ls_goodness_of_fit_ref 1.033
_refine_ls_hydrogen_treatment mixed
_refine_ls_matrix_type full
_refine_ls_number_parameters 167
_refine_ls_number_reflns 2015
_refine_ls_number_restraints 0
_refine_ls_restrained_S_all 1.033
_refine_ls_R_factor_all 0.0749
_refine_ls_R_factor_gt 0.0431
_refine_ls_shift/su_max 0.000
_refine_ls_shift/su_mean 0.000
_refine_ls_structure_factor_coef Fsqd
_refine_ls_weighting_details 'calc w=1/[\s^2^(Fo^2^)+(0.0581P)^2^+0.5440P] where P=(Fo^2^+2Fc^2^)/3'
_refine_ls_weighting_scheme calc
_refine_ls_wR_factor_gt 0.1049
_refine_ls_wR_factor_ref 0.1232
_reflns_number_gt 1350
_reflns_number_total 2015
_reflns_threshold_expression >2sigma(I)
_cod_data_source_file c3cc44762f.txt
_cod_data_source_block p
_cod_database_code 7109817

loop_
_symmetry_equiv_pos_as_xyz
'x, y, z'
'-x, y, -z+1/2'
'x+1/2, y+1/2, z'
'-x+1/2, y+1/2, -z+1/2'
'-x, -y, -z'
'x, -y, z-1/2'
'-x+1/2, -y+1/2, -z'
'x+1/2, -y+1/2, z-1/2'

loop_
_atom_site_label
_atom_site_type_symbol
_atom_site_fract_x
_atom_site_fract_y
_atom_site_fract_z
_atom_site_U_iso_or_equiv
_atom_site_adp_type
_atom_site_occupancy
_atom_site_symmetry_multiplicity
_atom_site_calc_flag
_atom_site_refinement_flags
C1 C 0.10951(9) 0.2801(4) -0.01775(10) 0.0475(5) Uani 1 1 d .
C2 C 0.06488(9) 0.1308(4) -0.06294(9) 0.0446(5) Uani 1 1 d .
C3 C 0.00456(9) 0.2192(4) -0.05989(9) 0.0417(5) Uani 1 1 d .
C4 C 0.01797(8) 0.4157(4) -0.01403(9) 0.0397(5) Uani 1 1 d .
C5 C 0.20716(11) 0.4767(6) 0.04705(13) 0.0878(9) Uani 1 1 d .
H5A H 0.1934 0.6570 0.0313 0.132 Uiso 1 1 calc R
H5B H 0.2515 0.4580 0.0543 0.132 Uiso 1 1 calc R
H5C H 0.2000 0.4474 0.0867 0.132 Uiso 1 1 calc R
C6 C 0.07769(11) -0.0710(4) -0.10532(10) 0.0563(6) Uani 1 1 d .
C7 C -0.05945(10) 0.1065(5) -0.09890(10) 0.0487(5) Uani 1 1 d .
H7A H -0.0877(10) 0.127(4) -0.0739(10) 0.058 Uiso 1 1 d .
H7B H -0.0543(9) -0.102(4) -0.1048(9) 0.058 Uiso 1 1 d .
C8 C -0.09016(11) 0.2368(5) -0.16479(11) 0.0611(6) Uani 1 1 d .
H8A H -0.0927(10) 0.439(5) -0.1608(10) 0.073 Uiso 1 1 d .
H8B H -0.0606(11) 0.228(4) -0.1895(10) 0.073 Uiso 1 1 d .
C9 C -0.15455(13) 0.1138(7) -0.20115(14) 0.0824(9) Uani 1 1 d .
H9A H -0.1471(13) -0.083(6) -0.2058(13) 0.099 Uiso 1 1 d .
H9B H -0.1823(13) 0.145(6) -0.1773(13) 0.099 Uiso 1 1 d .
C10 C -0.18551(14) 0.2263(7) -0.26776(14) 0.1176(13) Uani 1 1 d .
H10A H -0.1592 0.1903 -0.2928 0.176 Uiso 1 1 calc R
H10B H -0.1911 0.4199 -0.2654 0.176 Uiso 1 1 calc R
H10C H -0.2260 0.1407 -0.2877 0.176 Uiso 1 1 calc R
C11 C 0.0435(2) -0.3504(11) -0.1951(2) 0.0760(15) Uani 0.50 1 d P
H11A H 0.0047 -0.3899 -0.2296 0.114 Uiso 0.50 1 calc PR
H11B H 0.0618 -0.5173 -0.1740 0.114 Uiso 0.50 1 calc PR
H11C H 0.0725 -0.2632 -0.2120 0.114 Uiso 0.50 1 calc PR
C11A C 0.1455(3) -0.3415(11) -0.1361(3) 0.0834(16) Uani 0.50 1 d P
H11D H 0.1320 -0.2762 -0.1796 0.125 Uiso 0.50 1 calc PR
H11E H 0.1222 -0.5031 -0.1342 0.125 Uiso 0.50 1 calc PR
H11F H 0.1899 -0.3834 -0.1216 0.125 Uiso 0.50 1 calc PR
O1 O 0.08349(6) 0.4564(3) 0.01284(6) 0.0469(4) Uani 1 1 d .
O2 O 0.17218(6) 0.2783(3) 0.00035(7) 0.0673(5) Uani 1 1 d .
O5 O 0.03105(8) -0.1734(4) -0.15007(8) 0.0763(5) Uani 1 1 d .
O9 O 0.13448(8) -0.1367(4) -0.09590(8) 0.0821(6) Uani 1 1 d .

loop_
_atom_site_aniso_label
_atom_site_aniso_U_11
_atom_site_aniso_U_22
_atom_site_aniso_U_33
_atom_site_aniso_U_23
_atom_site_aniso_U_13
_atom_site_aniso_U_12
C1 0.0364(12) 0.0564(13) 0.0514(12) 0.0005(10) 0.0173(10) 0.0062(9)
C2 0.0416(12) 0.0506(12) 0.0427(11) 0.0000(9) 0.0161(9) 0.0025(9)
C3 0.0374(11) 0.0465(11) 0.0399(10) 0.0026(9) 0.0118(8) 0.0003(8)
C4 0.0280(10) 0.0479(12) 0.0410(11) 0.0023(9) 0.0093(8) 0.0002(8)
C5 0.0395(14) 0.121(2) 0.094(2) -0.0400(18) 0.0119(13) -0.0075(14)
C6 0.0617(15) 0.0566(14) 0.0516(13) 0.0013(11) 0.0211(12) 0.0060(11)
C7 0.0415(12) 0.0527(13) 0.0508(13) -0.0052(10) 0.0147(10) -0.0052(10)
C8 0.0508(14) 0.0628(16) 0.0584(15) 0.0005(12) 0.0053(11) -0.0002(11)
C9 0.0589(17) 0.099(2) 0.0670(17) -0.0130(16) -0.0057(13) -0.0011(15)
C10 0.081(2) 0.154(3) 0.083(2) -0.012(2) -0.0148(17) 0.012(2)
C11 0.088(4) 0.083(4) 0.062(3) -0.021(3) 0.032(3) -0.004(3)
C11A 0.092(4) 0.077(3) 0.102(4) -0.025(3) 0.061(3) 0.005(3)
O1 0.0329(8) 0.0551(8) 0.0507(8) -0.0070(6) 0.0121(6) 0.0006(6)
O2 0.0346(9) 0.0865(12) 0.0781(11) -0.0226(9) 0.0164(7) 0.0030(7)
O5 0.0654(11) 0.0915(13) 0.0685(11) -0.0293(10) 0.0191(9) 0.0021(9)
O9 0.0573(11) 0.0953(13) 0.0962(13) -0.0344(10) 0.0301(9) 0.0104(9)

loop_
_atom_type_symbol
_atom_type_description
_atom_type_scat_dispersion_real
_atom_type_scat_dispersion_imag
_atom_type_scat_source
C C 0.0033 0.0016 'International Tables Vol C Tables 4.2.6.8 and 6.1.1.4'
H H 0.0000 0.0000 'International Tables Vol C Tables 4.2.6.8 and 6.1.1.4'
O O 0.0106 0.0060 'International Tables Vol C Tables 4.2.6.8 and 6.1.1.4'

loop_
_geom_angle_atom_site_label_1
_geom_angle_atom_site_label_2
_geom_angle_atom_site_label_3
_geom_angle
_geom_angle_site_symmetry_3
O2 C1 O1 117.16(17) .
O2 C1 C2 130.91(19) .
O1 C1 C2 111.92(17) .
C1 C2 C3 105.65(17) .
C1 C2 C6 125.15(19) .
C3 C2 C6 129.19(18) .
C4 C3 C2 106.29(16) .
C4 C3 C7 127.48(18) .
C2 C3 C7 126.20(18) .
C3 C4 O1 110.16(15) .
C3 C4 C4 136.0(2) 5_565
O1 C4 C4 113.85(19) 5_565
O2 C5 H5A 109.5 .
O2 C5 H5B 109.5 .
H5A C5 H5B 109.5 .
O2 C5 H5C 109.5 .
H5A C5 H5C 109.5 .
H5B C5 H5C 109.5 .
O9 C6 O5 122.9(2) .
O9 C6 C2 118.9(2) .
O5 C6 C2 118.2(2) .
C3 C7 C8 114.89(18) .
C3 C7 H7A 108.6(12) .
C8 C7 H7A 109.3(12) .
C3 C7 H7B 107.7(11) .
C8 C7 H7B 108.9(11) .
H7A C7 H7B 107.1(16) .
C9 C8 C7 111.9(2) .
C9 C8 H8A 111.5(13) .
C7 C8 H8A 110.6(13) .
C9 C8 H8B 112.9(13) .
C7 C8 H8B 110.0(13) .
H8A C8 H8B 99.4(19) .
C10 C9 C8 114.0(3) .
C10 C9 H9A 107.0(16) .
C8 C9 H9A 106.0(16) .
C10 C9 H9B 108.4(17) .
C8 C9 H9B 109.3(17) .
H9A C9 H9B 112(2) .
C9 C10 H10A 109.5 .
C9 C10 H10B 109.5 .
H10A C10 H10B 109.5 .
C9 C10 H10C 109.5 .
H10A C10 H10C 109.5 .
H10B C10 H10C 109.5 .
O5 C11 H11A 109.5 .
O5 C11 H11B 109.5 .
H11A C11 H11B 109.5 .
O5 C11 H11C 109.5 .
H11A C11 H11C 109.5 .
H11B C11 H11C 109.5 .
O9 C11A H11D 109.5 .
O9 C11A H11E 109.5 .
H11D C11A H11E 109.5 .
O9 C11A H11F 109.5 .
H11D C11A H11F 109.5 .
H11E C11A H11F 109.5 .
C1 O1 C4 105.97(14) .
C1 O2 C5 118.09(17) .
C6 O5 C11 118.4(3) .
C6 O9 C11A 117.8(3) .

loop_
_geom_bond_atom_site_label_1
_geom_bond_atom_site_label_2
_geom_bond_distance
_geom_bond_site_symmetry_2
C1 O2 1.328(2) .
C1 O1 1.353(2) .
C1 C2 1.359(3) .
C2 C3 1.453(3) .
C2 C6 1.461(3) .
C3 C4 1.355(3) .
C3 C7 1.505(3) .
C4 O1 1.402(2) .
C4 C4 1.443(4) 5_565
C5 O2 1.437(3) .
C5 H5A 0.9600 .
C5 H5B 0.9600 .
C5 H5C 0.9600 .
C6 O9 1.266(3) .
C6 O5 1.270(3) .
C7 C8 1.521(3) .
C7 H7A 0.99(2) .
C7 H7B 1.04(2) .
C8 C9 1.518(3) .
C8 H8A 1.00(2) .
C8 H8B 1.00(2) .
C9 C10 1.501(4) .
C9 H9A 0.99(3) .
C9 H9B 0.96(3) .
C10 H10A 0.9600 .
C10 H10B 0.9600 .
C10 H10C 0.9600 .
C11 O5 1.423(5) .
C11 H11A 0.9600 .
C11 H11B 0.9600 .
C11 H11C 0.9600 .
C11A O9 1.421(5) .
C11A H11D 0.9600 .
C11A H11E 0.9600 .
C11A H11F 0.9600 .
